data_7131761
loop_
_publ_author_name
'Ito, Yuki'
'Adachi, Akiya'
'Aikawa, Kohsuke'
'Nozaki, Kyoko'
'Okazoe, Takashi'

_publ_section_title
;
 N-Fluorobenzenesulfonimide (NFSI) analogs with deprotectable
 substituents: Synthesis of b-fluoroamines via catalytic aminofluorination
 of styrenes
;
_journal_name_full 'Chemical Communications'
_journal_paper_doi 10.1039/D3CC02292G
_journal_year 2023
_chemical_formula_moiety 'C6 H5 F N2 O4 S'
_chemical_formula_sum 'C6 H5 F N2 O4 S'
_chemical_formula_weight 220.18
_space_group_crystal_system monoclinic
_space_group_IT_number 14
_space_group_name_Hall '-P 2ybc'
_space_group_name_H-M_alt 'P 1 21/c 1'
_atom_sites_solution_hydrogens mixed
_atom_sites_solution_primary dual
_audit_block_doi 10.5517/ccdc.csd.cc2fvvqw
_audit_creation_date 2021-06-14
_audit_creation_method
;
Olex2 1.3
(compiled 2020.11.12 svn.r5f609507 for OlexSys, GUI svn.r6272)
;
_audit_update_record
;
2023-05-02 deposited with the CCDC.	2023-06-22 downloaded from the CCDC.
;
_cell_angle_alpha 90
_cell_angle_beta 116.252(11)
_cell_angle_gamma 90
_cell_formula_units_Z 4
_cell_length_a 8.0042(7)
_cell_length_b 16.3141(10)
_cell_length_c 7.3230(6)
_cell_measurement_reflns_used 2941
_cell_measurement_temperature 170.00(10)
_cell_measurement_theta_max 30.4580
_cell_measurement_theta_min 2.4890
_cell_volume 857.62(14)
_computing_cell_refinement 'CrysAlisPro 1.171.41.99a (Rigaku OD, 2021)'
_computing_data_collection 'CrysAlisPro 1.171.41.99a (Rigaku OD, 2021)'
_computing_data_reduction 'CrysAlisPro 1.171.41.99a (Rigaku OD, 2021)'
_computing_molecular_graphics 'Olex2 1.3 (Dolomanov et al., 2009)'
_computing_publication_material 'Olex2 1.3 (Dolomanov et al., 2009)'
_computing_structure_refinement 'SHELXL 2018/3 (Sheldrick, 2015)'
_computing_structure_solution 'SHELXT 2018/2 (Sheldrick, 2018)'
_diffrn_ambient_temperature 170.15
_diffrn_detector_area_resol_mean 10.0000
_diffrn_measured_fraction_theta_full 0.896
_diffrn_measured_fraction_theta_max 0.824
_diffrn_measurement_details
;
List of Runs (angles in degrees, time in seconds):

  # Type    Start    End  Width  t~exp~   \w     \q     \k     \f   Frames
#--------------------------------------------------------------------------
  1  \w     33.00  59.00   0.50    5.00    --   20.00  54.00-180.00   52
  2  \w    -52.00  85.00   0.50    5.00    --   20.00  54.00 -90.00  274
  3  \w    -67.00  51.00   0.50    5.00    --   20.00  54.00 150.00  236
  4  \w     64.00  89.00   0.50    5.00    --   20.00  54.00-120.00   50
  5  \w    -24.00  21.00   0.50    5.00    --   20.00  54.00-180.00   90
;
_diffrn_measurement_device 'two-circle diffractometer'
_diffrn_measurement_device_type 'XtaLAB Mini II'
_diffrn_measurement_method '\w scans'
_diffrn_radiation_type MoK\a
_diffrn_radiation_wavelength 0.71073
_diffrn_reflns_av_R_equivalents 0.0207
_diffrn_reflns_av_unetI/netI 0.0325
_diffrn_reflns_Laue_measured_fraction_full 0.896
_diffrn_reflns_Laue_measured_fraction_max 0.824
_diffrn_reflns_limit_h_max 11
_diffrn_reflns_limit_h_min -9
_diffrn_reflns_limit_k_max 22
_diffrn_reflns_limit_k_min -16
_diffrn_reflns_limit_l_max 7
_diffrn_reflns_limit_l_min -10
_diffrn_reflns_number 5302
_diffrn_reflns_point_group_measured_fraction_full 0.896
_diffrn_reflns_point_group_measured_fraction_max 0.824
_diffrn_reflns_theta_full 25.242
_diffrn_reflns_theta_max 30.561
_diffrn_reflns_theta_min 2.497
_exptl_absorpt_coefficient_mu 0.385
_exptl_absorpt_correction_T_max 1.00000
_exptl_absorpt_correction_T_min 0.98917
_exptl_absorpt_correction_type multi-scan
_exptl_absorpt_process_details
;
CrysAlisPro 1.171.41.99a (Rigaku Oxford Diffraction, 2021)
Empirical absorption correction using spherical harmonics,
implemented in SCALE3 ABSPACK scaling algorithm.
;
_exptl_crystal_colour 'clear light colourless'
_exptl_crystal_colour_lustre clear
_exptl_crystal_colour_modifier light
_exptl_crystal_colour_primary colourless
_exptl_crystal_density_diffrn 1.705
_exptl_crystal_description block
_exptl_crystal_F_000 448
_exptl_crystal_size_max 0.357
_exptl_crystal_size_mid 0.303
_exptl_crystal_size_min 0.179
_refine_diff_density_max 0.672
_refine_diff_density_min -0.651
_refine_diff_density_rms 0.066
_refine_ls_extinction_method none
_refine_ls_goodness_of_fit_ref 1.049
_refine_ls_hydrogen_treatment constr
_refine_ls_matrix_type full
_refine_ls_number_parameters 127
_refine_ls_number_reflns 2168
_refine_ls_number_restraints 0
_refine_ls_restrained_S_all 1.049
_refine_ls_R_factor_all 0.0525
_refine_ls_R_factor_gt 0.0412
_refine_ls_shift/su_max 0.000
_refine_ls_shift/su_mean 0.000
_refine_ls_structure_factor_coef Fsqd
_refine_ls_weighting_details 'w=1/[\s^2^(Fo^2^)+(0.0629P)^2^+0.3022P] where P=(Fo^2^+2Fc^2^)/3'
_refine_ls_weighting_scheme calc
_refine_ls_wR_factor_gt 0.1113
_refine_ls_wR_factor_ref 0.1184
_reflns_Friedel_coverage 0.000
_reflns_number_gt 1751
_reflns_number_total 2168
_reflns_threshold_expression 'I > 2\s(I)'
_cod_data_source_file d3cc02292g2.cif
_cod_data_source_block nsnhf_auto
_cod_database_code 7131761
_shelx_shelxl_version_number 2018/3
_shelx_space_group_comment
;
The symmetry employed for this shelxl refinement is uniquely defined
by the following loop, which should always be used as a source of
symmetry information in preference to the above space-group names.
They are only intended as comments.
;
_shelx_estimated_absorpt_t_max 0.934
_shelx_estimated_absorpt_t_min 0.875
_olex2_refinement_description
;
1. Fixed Uiso
 At 1.2 times of:
  All C(H) groups, All N(H) groups
2.a Riding coordinates:
 N008(H008)
2.b Aromatic/amide H refined with riding coordinates:
 C00A(H00A), C00C(H00C), C00D(H00D), C00E(H00E)
;
_olex2_submission_special_instructions 'No special instructions were received'
_oxdiff_exptl_absorpt_empirical_details
;
Empirical correction (ABSPACK) includes:
- Absorption correction using spherical harmonics
- Frame scaling
;

loop_
_space_group_symop_operation_xyz
'x, y, z'
'-x, y+1/2, -z+1/2'
'-x, -y, -z'
'x, -y-1/2, z-1/2'

loop_
_atom_site_label
_atom_site_type_symbol
_atom_site_fract_x
_atom_site_fract_y
_atom_site_fract_z
_atom_site_U_iso_or_equiv
_atom_site_adp_type
_atom_site_occupancy
_atom_site_site_symmetry_order
_atom_site_calc_flag
_atom_site_refinement_flags_posn
_atom_site_refinement_flags_adp
_atom_site_refinement_flags_occupancy
_atom_site_disorder_assembly
_atom_site_disorder_group
S001 S 0.85460(6) 0.38039(3) 0.25452(7) 0.02469(15) Uani 1 1 d . . . . .
F002 F 0.9559(2) 0.35895(9) 0.62557(18) 0.0499(4) Uani 1 1 d . . . . .
O003 O 0.9741(2) 0.44977(9) 0.3077(2) 0.0322(4) Uani 1 1 d . . . . .
O004 O 0.8309(2) 0.33128(9) 0.0836(2) 0.0368(4) Uani 1 1 d . . . . .
O005 O 0.5887(2) 0.23831(9) 0.1797(3) 0.0465(5) Uani 1 1 d . . . . .
O006 O 0.3341(2) 0.26479(11) -0.0880(3) 0.0552(6) Uani 1 1 d . . . . .
N007 N 0.4641(2) 0.28468(10) 0.0720(3) 0.0321(4) Uani 1 1 d . . . . .
N008 N 0.9438(3) 0.31570(11) 0.4517(3) 0.0346(4) Uani 1 1 d . . . . .
H008 H 1.047497 0.291373 0.467674 0.042 Uiso 1 1 d R U . . .
C009 C 0.4694(3) 0.36974(11) 0.1408(3) 0.0246(4) Uani 1 1 d . . . . .
C00A C 0.6283(3) 0.49485(11) 0.2909(3) 0.0248(4) Uani 1 1 d . . . . .
H00A H 0.738838 0.526793 0.349521 0.030 Uiso 1 1 calc R U . . .
C00B C 0.6352(2) 0.41438(11) 0.2295(2) 0.0212(4) Uani 1 1 d . . . . .
C00C C 0.4597(3) 0.52828(12) 0.2663(3) 0.0308(5) Uani 1 1 d . . . . .
H00C H 0.455924 0.582778 0.309974 0.037 Uiso 1 1 calc R U . . .
C00D C 0.3015(3) 0.40313(13) 0.1146(3) 0.0313(5) Uani 1 1 d . . . . .
H00D H 0.190020 0.371914 0.053408 0.038 Uiso 1 1 calc R U . . .
C00E C 0.2980(3) 0.48277(13) 0.1788(3) 0.0317(5) Uani 1 1 d . . . . .
H00E H 0.183545 0.506161 0.162476 0.038 Uiso 1 1 calc R U . . .

loop_
_atom_site_aniso_label
_atom_site_aniso_U_11
_atom_site_aniso_U_22
_atom_site_aniso_U_33
_atom_site_aniso_U_23
_atom_site_aniso_U_13
_atom_site_aniso_U_12
S001 0.0230(3) 0.0238(2) 0.0265(2) -0.00044(16) 0.01021(18) -0.00161(18)
F002 0.0598(10) 0.0501(8) 0.0257(6) 0.0030(6) 0.0059(6) -0.0057(7)
O003 0.0263(7) 0.0327(7) 0.0390(8) -0.0004(6) 0.0158(6) -0.0083(6)
O004 0.0409(9) 0.0355(8) 0.0358(8) -0.0078(6) 0.0188(7) 0.0044(7)
O005 0.0463(9) 0.0232(7) 0.0525(10) 0.0044(6) 0.0060(8) -0.0011(7)
O006 0.0334(9) 0.0544(11) 0.0558(11) -0.0257(8) -0.0003(8) -0.0053(8)
N007 0.0273(9) 0.0281(8) 0.0373(9) -0.0028(7) 0.0111(7) -0.0072(7)
N008 0.0295(9) 0.0337(9) 0.0352(9) 0.0063(7) 0.0094(7) 0.0053(7)
C009 0.0250(9) 0.0244(8) 0.0223(8) 0.0028(6) 0.0084(7) -0.0021(7)
C00A 0.0293(10) 0.0237(8) 0.0220(8) 0.0009(6) 0.0119(7) -0.0013(7)
C00B 0.0210(8) 0.0235(8) 0.0191(7) 0.0028(6) 0.0088(6) -0.0014(7)
C00C 0.0407(12) 0.0277(9) 0.0281(9) 0.0051(7) 0.0191(8) 0.0063(9)
C00D 0.0245(10) 0.0379(10) 0.0294(9) 0.0097(8) 0.0099(8) -0.0014(8)
C00E 0.0305(10) 0.0377(10) 0.0333(10) 0.0131(8) 0.0200(8) 0.0099(9)

loop_
_atom_type_symbol
_atom_type_description
_atom_type_scat_dispersion_real
_atom_type_scat_dispersion_imag
_atom_type_scat_source
C C 0.0033 0.0016 'International Tables Vol C Tables 4.2.6.8 and 6.1.1.4'
H H 0.0000 0.0000 'International Tables Vol C Tables 4.2.6.8 and 6.1.1.4'
F F 0.0171 0.0103 'International Tables Vol C Tables 4.2.6.8 and 6.1.1.4'
N N 0.0061 0.0033 'International Tables Vol C Tables 4.2.6.8 and 6.1.1.4'
O O 0.0106 0.0060 'International Tables Vol C Tables 4.2.6.8 and 6.1.1.4'
S S 0.1246 0.1234 'International Tables Vol C Tables 4.2.6.8 and 6.1.1.4'

loop_
_geom_angle_atom_site_label_1
_geom_angle_atom_site_label_2
_geom_angle_atom_site_label_3
_geom_angle
_geom_angle_site_symmetry_1
_geom_angle_site_symmetry_3
_geom_angle_publ_flag
O003 S001 O004 119.99(10) . . ?
O003 S001 N008 106.72(9) . . ?
O003 S001 C00B 107.19(9) . . ?
O004 S001 N008 104.10(9) . . ?
O004 S001 C00B 110.12(9) . . ?
N008 S001 C00B 108.17(9) . . ?
O005 N007 C009 118.15(16) . . ?
O006 N007 O005 124.21(19) . . ?
O006 N007 C009 117.63(17) . . ?
S001 N008 H008 114.6 . . ?
F002 N008 S001 107.12(12) . . ?
F002 N008 H008 114.7 . . ?
C00B C009 N007 121.90(18) . . ?
C00D C009 N007 116.46(17) . . ?
C00D C009 C00B 121.63(18) . . ?
C00B C00A H00A 120.0 . . ?
C00C C00A H00A 120.0 . . ?
C00C C00A C00B 120.05(18) . . ?
C009 C00B S001 125.40(15) . . ?
C00A C00B S001 116.06(14) . . ?
C00A C00B C009 118.36(18) . . ?
C00A C00C H00C 119.8 . . ?
C00E C00C C00A 120.42(19) . . ?
C00E C00C H00C 119.8 . . ?
C009 C00D H00D 120.4 . . ?
C009 C00D C00E 119.10(19) . . ?
C00E C00D H00D 120.4 . . ?
C00C C00E C00D 120.4(2) . . ?
C00C C00E H00E 119.8 . . ?
C00D C00E H00E 119.8 . . ?

loop_
_geom_bond_atom_site_label_1
_geom_bond_atom_site_label_2
_geom_bond_distance
_geom_bond_site_symmetry_2
_geom_bond_publ_flag
S001 O003 1.4207(14) . ?
S001 O004 1.4265(15) . ?
S001 N008 1.6723(17) . ?
S001 C00B 1.772(2) . ?
F002 N008 1.421(2) . ?
O005 N007 1.222(2) . ?
O006 N007 1.218(2) . ?
N007 C009 1.470(2) . ?
N008 H008 0.8800 . ?
C009 C00B 1.397(2) . ?
C009 C00D 1.382(3) . ?
C00A H00A 0.9500 . ?
C00A C00B 1.397(3) . ?
C00A C00C 1.391(3) . ?
C00C H00C 0.9500 . ?
C00C C00E 1.380(3) . ?
C00D H00D 0.9500 . ?
C00D C00E 1.386(3) . ?
C00E H00E 0.9500 . ?

loop_
_geom_torsion_atom_site_label_1
_geom_torsion_atom_site_label_2
_geom_torsion_atom_site_label_3
_geom_torsion_atom_site_label_4
_geom_torsion
_geom_torsion_site_symmetry_1
_geom_torsion_site_symmetry_2
_geom_torsion_site_symmetry_3
_geom_torsion_site_symmetry_4
_geom_torsion_publ_flag
O003 S001 N008 F002 57.14(15) . . . . ?
O003 S001 C00B C009 166.69(15) . . . . ?
O003 S001 C00B C00A -8.35(16) . . . . ?
O004 S001 N008 F002 -175.01(13) . . . . ?
O004 S001 C00B C009 34.58(18) . . . . ?
O004 S001 C00B C00A -140.46(14) . . . . ?
O005 N007 C009 C00B 41.2(3) . . . . ?
O005 N007 C009 C00D -138.3(2) . . . . ?
O006 N007 C009 C00B -139.6(2) . . . . ?
O006 N007 C009 C00D 40.9(3) . . . . ?
N007 C009 C00B S001 5.1(3) . . . . ?
N007 C009 C00B C00A -179.94(17) . . . . ?
N007 C009 C00D C00E 179.21(18) . . . . ?
N008 S001 C00B C009 -78.58(17) . . . . ?
N008 S001 C00B C00A 106.38(15) . . . . ?
C009 C00D C00E C00C 0.5(3) . . . . ?
C00A C00C C00E C00D 0.1(3) . . . . ?
C00B S001 N008 F002 -57.90(14) . . . . ?
C00B C009 C00D C00E -0.3(3) . . . . ?
C00B C00A C00C C00E -0.9(3) . . . . ?
C00C C00A C00B S001 176.45(14) . . . . ?
C00C C00A C00B C009 1.0(3) . . . . ?
C00D C009 C00B S001 -175.41(14) . . . . ?
C00D C009 C00B C00A -0.5(3) . . . . ?
